data_7048613
loop_
_publ_author_name
'Ohtani, Ryo'
'Yamamoto, Riho'
'Ohtsu, Hiroyoshi'
'Kawano, Masaki'
'Pirillo, Jenny'
'Hijikata, Yuh'
'Sadakiyo, Masaaki'
'Lindoy, Leonard F.'
'Hayami, Shinya'

_publ_section_title
;
 Consecutive oxidative additions of iodine on undulating 2D coordination
 polymers: formation of I--Pt--I chains and inhomogeneous layers
;
_journal_name_full 'Dalton Transactions'
_journal_paper_doi 10.1039/C8DT04624G
_journal_year 2019
_chemical_formula_moiety 'C36 I0.9 Mn2 O4 N8 Pt'
_chemical_formula_sum 'C36 I0.9 Mn2 N8 O4 Pt'
_chemical_formula_weight 1027.610
_chemical_name_common PtMn03I
_chemical_name_systematic ' ?'
_space_group_crystal_system orthorhombic
_space_group_IT_number 56
_space_group_name_Hall '-P 2ab 2ac'
_space_group_name_H-M_alt 'P c c n'
_symmetry_space_group_name_Hall '-P 2ab 2ac'
_symmetry_space_group_name_H-M 'P c c n'
_audit_update_record
;
2018-08-25 deposited with the CCDC.
2018-12-26 downloaded from the CCDC.
;
_cell_angle_alpha 90
_cell_angle_beta 90
_cell_angle_gamma 90
_cell_formula_units_Z 4
_cell_length_a 14.7030(4)
_cell_length_b 14.4342(5)
_cell_length_c 17.5493(9)
_cell_measurement_temperature 100(2)
_cell_volume 3724.4(3)
_computing_cell_refinement 'RIETAN-FP (Izumi and Momma, 2007)'
_computing_molecular_graphics 'VESTA (Momma and Izumi, 2008)'
_computing_structure_refinement 'RIETAN-FP (Izumi and Momma, 2007)'
_diffrn_ambient_temperature 100(2)
_diffrn_measurement_device_type IP
_diffrn_radiation_type synchrotron
_diffrn_radiation_wavelength 1.000000
_diffrn_source 'Synchrotron radiation'
_diffrn_source_type 'SAGA-LS BL15'
_exptl_absorpt_coefficient_mu 9.297
_exptl_crystal_density_diffrn 1.8326
_exptl_crystal_density_method 'not measured'
_exptl_crystal_F_000 1918.80
_pd_calc_method 'Rietveld Refinement'
_pd_instr_location ' SAGA-LS BL15'
_pd_meas_2theta_range_inc 0.0100
_pd_meas_2theta_range_max 60.0000
_pd_meas_2theta_range_min 3.5000
_pd_meas_number_of_points 5651
_pd_meas_scan_method step
_pd_proc_2theta_range_inc 0.0100
_pd_proc_2theta_range_max 60.0000
_pd_proc_2theta_range_min 3.5000
_pd_proc_ls_background_function 'Legendre polynomials'
_pd_proc_ls_pref_orient_corr ' ?'
_pd_proc_ls_profile_function 'split pseudo-Voigt function'
_pd_proc_ls_prof_R_factor 0.01824
_pd_proc_ls_prof_wR_expected 0.07779
_pd_proc_ls_prof_wR_factor 0.02815
_pd_proc_wavelength 1.0000
_pd_spec_mounting
;
capillary
;
_pd_spec_mount_mode transmission
_pd_spec_shape cylinder
_refine_diff_density_max 0.0
_refine_diff_density_min 0.0
_refine_ls_extinction_method none
_refine_ls_goodness_of_fit_all 0.3619
_refine_ls_matrix_type full
_refine_ls_number_constraints 27
_refine_ls_number_parameters 92
_refine_ls_number_restraints 111
_refine_ls_R_factor_all 0.02244
_refine_ls_R_Fsqd_factor 0.02290
_refine_ls_R_I_factor 0.05729
_refine_ls_shift/su_max 0.0
_refine_ls_weighting_details 1/<i>y</i>~i~
_refine_ls_weighting_scheme sigma
_cod_data_source_file c8dt04624g2.cif
_cod_data_source_block single_phase_CCDC1
_cod_original_cell_volume 3724.4(2)
_cod_original_formula_sum 'C36 I0.9 Mn2 O4 N8 Pt'
_cod_database_code 7048613

loop_
_space_group_symop_id
_space_group_symop_operation_xyz
1 x,y,z
2 -x+1/2,-y+1/2,z
3 -x,y+1/2,-z+1/2
4 x+1/2,-y,-z+1/2
5 -x,-y,-z
6 x+1/2,y+1/2,-z
7 x,-y+1/2,z+1/2
8 -x+1/2,y,z+1/2

loop_
_atom_site_label
_atom_site_fract_x
_atom_site_fract_y
_atom_site_fract_z
_atom_site_occupancy
_atom_site_symmetry_multiplicity
_atom_site_Wyckoff_symbol
_atom_site_adp_type
_atom_site_U_iso_or_equiv
_atom_site_type_symbol
Pt1 0.75 0.75 0.6885(5) 1 4 c Uiso 0.0349 Pt
I2 0.75 0.75 0.5369(9) 0.45 4 c Uiso 0.0349 I
I3 0.75 0.75 0.8453(9) 0.45 4 c Uiso 0.0349 I
C4 0.837(5) 0.626(5) 0.687(6) 1 8 e Uiso 0.0349 C
C5 0.866(5) 0.831(5) 0.686(6) 1 8 e Uiso 0.0349 C
N6 0.889(4) 0.563(4) 0.687(5) 1 8 e Uiso 0.0349 N
N7 0.928(4) 0.871(4) 0.680(5) 1 8 e Uiso 0.0349 N
Mn8 0.971(1) 0.437(1) 0.745(1) 1 8 e Uiso 0.0349 Mn
O9 0.929(4) 0.354(3) 0.666(4) 1 8 e Uiso 0.0349 O
N10 1.081(5) 0.477(5) 0.677(5) 1 8 e Uiso 0.0349 N
O11 0.873(4) 0.415(4) 0.817(4) 1 8 e Uiso 0.0349 O
N12 1.038(4) 0.527(5) 0.823(5) 1 8 e Uiso 0.0349 N
C13 0.951(6) 0.358(6) 0.586(6) 1 8 e Uiso 0.0349 C
C14 1.081(6) 0.473(6) 0.604(6) 1 8 e Uiso 0.0349 C
C15 1.149(6) 0.543(6) 0.716(5) 1 8 e Uiso 0.0349 C
C16 0.868(6) 0.441(7) 0.895(5) 1 8 e Uiso 0.0349 C
C17 1.011(7) 0.542(6) 0.894(6) 1 8 e Uiso 0.0349 C
C18 1.136(5) 0.536(6) 0.806(6) 1 8 e Uiso 0.0349 C
C19 0.918(4) 0.288(5) 0.535(4) 1 8 e Uiso 0.0349 C
C20 1.021(6) 0.416(6) 0.556(6) 1 8 e Uiso 0.0349 C
C21 0.790(5) 0.413(5) 0.940(5) 1 8 e Uiso 0.0349 C
C22 0.931(6) 0.502(6) 0.931(7) 1 8 e Uiso 0.0349 C
C23 0.952(5) 0.280(5) 0.460(5) 1 8 e Uiso 0.0349 C
C24 1.050(6) 0.407(6) 0.478(6) 1 8 e Uiso 0.0349 C
C25 0.779(5) 0.445(5) 1.016(5) 1 8 e Uiso 0.0349 C
C26 0.913(6) 0.537(7) 1.007(5) 1 8 e Uiso 0.0349 C
C27 1.017(5) 0.343(6) 0.431(5) 1 8 e Uiso 0.0349 C
C28 0.841(6) 0.509(5) 1.048(6) 1 8 e Uiso 0.0349 C

loop_
_atom_type_symbol
_atom_type_description
_atom_type_scat_dispersion_real
_atom_type_scat_dispersion_imag
_atom_type_scat_source
C C 0.0074 0.0035 'International Tables for Crystallography, Vol. C'
I I -0.0078 3.3016 'International Tables for Crystallography, Vol. C'
Mn Mn 0.3328 1.3515 'International Tables for Crystallography, Vol. C'
N N 0.0136 0.0070 'International Tables for Crystallography, Vol. C'
O O 0.0227 0.0128 'International Tables for Crystallography, Vol. C'
Pt Pt -7.7031 9.0579 'International Tables for Crystallography, Vol. C'

loop_
_geom_bond_atom_site_label_1
_geom_bond_atom_site_label_2
_geom_bond_distance
_geom_bond_site_symmetry_2
Pt1 C5 2.0(2) ?_???
Pt1 C5 2.0(2) ?_???
Pt1 C4 2.1(1) ?_???
Pt1 C4 2.1(1) ?_???
Pt1 I2 2.75(6) 1_555
Pt1 I3 2.81(6) ?_???
Pt1 N7 3.1(1) ?_???
Pt1 N7 3.1(1) ?_???
Pt1 N6 3.3(1) ?_???
Pt1 N6 3.3(1) ?_???
I2 Pt1 2.75(6) 1_555
I2 I3 3.22(6) ?_???
I2 C5 3.3(2) ?_???
I2 C5 3.3(2) ?_???
I2 C27 3.4(1) ?_???
I2 C4 3.4(2) ?_???
I2 C4 3.4(2) ?_???
I2 C24 3.4(2) ?_???
I2 C28 3.5(1) ?_???
I2 C28 3.5(1) ?_???
I3 Pt1 2.81(6) 1_555
I3 I2 3.22(6) 7_565
I3 C5 3.5(2) ?_???
I3 C5 3.5(2) ?_???
I3 C4 3.6(2) ?_???
I3 C4 3.6(2) ?_???
C4 N6 1.2(1) ?_???
C4 Pt1 2.1(1) 1_555
C4 C5 2.9(2) ?_???
C4 C5 2.9(2) ?_???
C4 I2 3.4(2) 1_555
C4 Mn8 3.6(1) ?_???
C4 I3 3.6(2) ?_???
C5 N7 1.1(2) ?_???
C5 Pt1 2.0(2) 1_555
C5 C4 2.9(2) ?_???
C5 C4 2.9(2) ?_???
C5 I2 3.3(2) 1_555
C5 C28 3.4(2) ?_???
C5 I3 3.5(2) ?_???
N6 C4 1.2(1) ?_???
N6 Mn8 2.4(1) ?_???
N6 N10 3.1(2) ?_???
N6 N12 3.1(2) ?_???
N6 O11 3.1(2) ?_???
N6 O9 3.1(1) ?_???
N6 Pt1 3.3(1) 1_555
N6 C15 3.5(2) ?_???
N6 C14 3.7(2) ?_???
N7 C5 1.1(2) ?_???
N7 Pt1 3.1(1) 1_555
N7 C28 3.1(2) ?_???
N7 C26 3.4(2) ?_???
Mn8 O11 1.9(1) ?_???
Mn8 O9 2.00(9) ?_???
Mn8 N12 2.1(1) ?_???
Mn8 N10 2.1(1) ?_???
Mn8 N6 2.4(1) ?_???
Mn8 C18 2.9(2) ?_???
Mn8 C15 3.0(2) ?_???
Mn8 C16 3.0(2) ?_???
Mn8 C14 3.0(2) ?_???
Mn8 C17 3.0(2) ?_???
Mn8 C13 3.1(2) ?_???
Mn8 C22 3.4(2) ?_???
Mn8 C20 3.4(2) ?_???
Mn8 C4 3.6(1) ?_???
O9 C13 1.4(2) ?_???
O9 Mn8 2.00(9) ?_???
O9 C19 2.4(2) ?_???
O9 C20 2.5(2) ?_???
O9 N10 2.9(1) ?_???
O9 O11 2.9(2) ?_???
O9 C14 3.0(2) ?_???
O9 N6 3.1(1) ?_???
N10 C14 1.3(2) ?_???
N10 C15 1.5(2) ?_???
N10 Mn8 2.1(1) ?_???
N10 C18 2.4(2) ?_???
N10 C20 2.4(2) ?_???
N10 N12 2.7(2) ?_???
N10 O9 2.9(1) ?_???
N10 C13 3.0(2) ?_???
N10 N6 3.1(2) ?_???
N10 C24 3.7(2) ?_???
O11 C16 1.4(2) ?_???
O11 Mn8 1.9(1) ?_???
O11 C21 2.4(2) ?_???
O11 C22 2.5(2) ?_???
O11 N12 2.9(2) ?_???
O11 O9 2.9(2) ?_???
O11 C17 3.0(2) ?_???
O11 N6 3.1(2) ?_???
O11 C23 3.7(2) ?_???
N12 C17 1.3(2) ?_???
N12 C18 1.5(2) ?_???
N12 Mn8 2.1(1) ?_???
N12 C15 2.4(2) ?_???
N12 C22 2.5(2) ?_???
N12 N10 2.7(2) ?_???
N12 O11 2.9(2) ?_???
N12 C16 3.0(2) ?_???
N12 N6 3.1(2) ?_???
C13 C19 1.4(2) ?_???
C13 C20 1.4(2) ?_???
C13 O9 1.4(2) ?_???
C13 C23 2.4(2) ?_???
C13 C24 2.5(2) ?_???
C13 C14 2.5(2) ?_???
C13 C27 2.9(2) ?_???
C13 N10 3.0(2) ?_???
C13 Mn8 3.1(2) ?_???
C14 N10 1.3(2) ?_???
C14 C20 1.5(2) ?_???
C14 C15 2.4(3) ?_???
C14 C24 2.5(2) ?_???
C14 C13 2.5(2) ?_???
C14 Mn8 3.0(2) ?_???
C14 O9 3.0(2) ?_???
C14 C18 3.6(2) ?_???
C14 C27 3.7(2) ?_???
C14 N6 3.7(2) ?_???
C15 N10 1.5(2) ?_???
C15 C18 1.6(2) ?_???
C15 C14 2.4(3) ?_???
C15 N12 2.4(2) ?_???
C15 Mn8 3.0(2) ?_???
C15 N6 3.5(2) ?_???
C15 C17 3.6(3) ?_???
C16 C21 1.4(2) ?_???
C16 O11 1.4(2) ?_???
C16 C22 1.4(2) ?_???
C16 C25 2.5(2) ?_???
C16 C26 2.5(2) ?_???
C16 C17 2.5(3) ?_???
C16 C28 2.9(2) ?_???
C16 Mn8 3.0(2) ?_???
C16 N12 3.0(2) ?_???
C16 C23 3.5(2) ?_???
C17 N12 1.3(2) ?_???
C17 C22 1.5(2) ?_???
C17 C18 2.4(2) ?_???
C17 C26 2.5(2) ?_???
C17 C16 2.5(3) ?_???
C17 O11 3.0(2) ?_???
C17 Mn8 3.0(2) ?_???
C17 C15 3.6(3) ?_???
C18 N12 1.5(2) ?_???
C18 C15 1.6(2) ?_???
C18 C17 2.4(2) ?_???
C18 N10 2.4(2) ?_???
C18 Mn8 2.9(2) ?_???
C18 C14 3.6(2) ?_???
C19 C13 1.4(2) ?_???
C19 C23 1.4(2) ?_???
C19 C20 2.4(2) ?_???
C19 O9 2.4(2) ?_???
C19 C27 2.5(2) ?_???
C19 C24 2.8(2) ?_???
C19 C21 3.6(2) ?_???
C20 C13 1.4(2) ?_???
C20 C24 1.5(2) ?_???
C20 C14 1.5(2) ?_???
C20 C19 2.4(2) ?_???
C20 C27 2.4(2) ?_???
C20 N10 2.4(2) ?_???
C20 O9 2.5(2) ?_???
C20 C23 2.7(2) ?_???
C20 Mn8 3.4(2) ?_???
C21 C16 1.4(2) ?_???
C21 C25 1.5(2) ?_???
C21 C22 2.4(2) ?_???
C21 O11 2.4(2) ?_???
C21 C28 2.5(2) ?_???
C21 C26 2.8(2) ?_???
C21 C23 3.3(2) ?_???
C21 C19 3.6(2) ?_???
C22 C16 1.4(2) ?_???
C22 C17 1.5(2) ?_???
C22 C26 1.5(2) ?_???
C22 C21 2.4(2) ?_???
C22 N12 2.5(2) ?_???
C22 C28 2.5(2) ?_???
C22 O11 2.5(2) ?_???
C22 C25 2.8(2) ?_???
C22 Mn8 3.4(2) ?_???
C23 C27 1.4(2) ?_???
C23 C19 1.4(2) ?_???
C23 C24 2.3(2) ?_???
C23 C13 2.4(2) ?_???
C23 C20 2.7(2) ?_???
C23 C21 3.3(2) ?_???
C23 C16 3.5(2) ?_???
C23 O11 3.7(2) ?_???
C24 C27 1.3(2) ?_???
C24 C20 1.5(2) ?_???
C24 C23 2.3(2) ?_???
C24 C14 2.5(2) ?_???
C24 C13 2.5(2) ?_???
C24 C19 2.8(2) ?_???
C24 I2 3.4(2) 5_766
C24 N10 3.7(2) ?_???
C25 C28 1.4(2) ?_???
C25 C21 1.5(2) ?_???
C25 C26 2.3(2) ?_???
C25 C16 2.5(2) ?_???
C25 C22 2.8(2) ?_???
C26 C28 1.3(2) ?_???
C26 C22 1.5(2) ?_???
C26 C25 2.3(2) ?_???
C26 C17 2.5(2) ?_???
C26 C16 2.5(2) ?_???
C26 C21 2.8(2) ?_???
C26 N7 3.4(2) ?_???
C27 C24 1.3(2) ?_???
C27 C23 1.4(2) ?_???
C27 C20 2.4(2) ?_???
C27 C19 2.5(2) ?_???
C27 C13 2.9(2) ?_???
C27 I2 3.4(1) 5_766
C27 C14 3.7(2) ?_???
C28 C26 1.3(2) ?_???
C28 C25 1.4(2) ?_???
C28 C22 2.5(2) ?_???
C28 C21 2.5(2) ?_???
C28 C16 2.9(2) ?_???
C28 N7 3.1(2) ?_???
C28 C5 3.4(2) ?_???
C28 I2 3.5(1) 7_565
